data_7041850
loop_
_publ_author_name
'Majumdar, Moumita'
'Saha, Sayantani'
'Dutta, Indranil'
'Sinha, Arup'
'Bera, Jitendra K.'

_publ_section_title
;
 Inter-ligand electronic coupling mediated through a dimetal bridge:
 dependence on metal ions and ancillary ligands.
;
_journal_issue 17
_journal_name_full 'Dalton transactions (Cambridge, England : 2003)'
_journal_page_first 5660
_journal_page_last 5669
_journal_paper_doi 10.1039/c6dt04679g
_journal_volume 46
_journal_year 2017
_chemical_formula_moiety 'C28 H16 N8 O4 Ru2, 2(C F3 O3 S), C2 H3 N'
_chemical_formula_sum 'C32 H19 F6 N9 O10 Ru2 S2'
_chemical_formula_weight 1069.82
_chemical_name_systematic Compound4
_chemical_properties_physical ', Air-sensitive,Moisture-sensitive,Hygroscopic'
_space_group_crystal_system monoclinic
_space_group_IT_number 14
_space_group_name_Hall '-P 2yn'
_space_group_name_H-M_alt 'P 1 21/n 1'
_symmetry_space_group_name_Hall '-P 2yn'
_symmetry_space_group_name_H-M 'P 1 21/n 1'
_atom_sites_solution_hydrogens geom
_audit_creation_date 2016-10-27
_audit_creation_method
;
Olex2 1.2
(compiled 2015.01.26 svn.r3150 for OlexSys, GUI svn.r4998)
;
_audit_update_record
;
2016-11-23 deposited with the CCDC.
2017-01-26 downloaded from the CCDC.
;
_cell_angle_alpha 90
_cell_angle_beta 103.368(2)
_cell_angle_gamma 90
_cell_formula_units_Z 4
_cell_length_a 14.5183(16)
_cell_length_b 13.3559(15)
_cell_length_c 22.198(2)
_cell_measurement_reflns_used 2889
_cell_measurement_temperature 100
_cell_measurement_theta_max 25.23
_cell_measurement_theta_min 2.43
_cell_volume 4187.7(8)
_computing_cell_refinement 'Bruker SAINT'
_computing_data_collection 'Bruker APEX'
_computing_data_reduction 'Bruker SAINT'
_computing_molecular_graphics Diamond
_computing_publication_material ciftab
_computing_structure_refinement 'ShelXL (Sheldrick, 2008)'
_diffrn_ambient_temperature 100
_diffrn_measured_fraction_theta_full 0.993
_diffrn_measured_fraction_theta_max 0.993
_diffrn_measurement_device_type 'Bruker SMART APEX'
_diffrn_measurement_method 'omega scans'
_diffrn_radiation_type MoK\a
_diffrn_radiation_wavelength 0.71073
_diffrn_reflns_av_R_equivalents 0.0864
_diffrn_reflns_av_unetI/netI 0.1245
_diffrn_reflns_Laue_measured_fraction_full 0.993
_diffrn_reflns_Laue_measured_fraction_max 0.993
_diffrn_reflns_limit_h_max 17
_diffrn_reflns_limit_h_min -19
_diffrn_reflns_limit_k_max 17
_diffrn_reflns_limit_k_min -17
_diffrn_reflns_limit_l_max 29
_diffrn_reflns_limit_l_min -23
_diffrn_reflns_number 27344
_diffrn_reflns_point_group_measured_fraction_full 0.993
_diffrn_reflns_point_group_measured_fraction_max 0.993
_diffrn_reflns_theta_full 25.242
_diffrn_reflns_theta_max 25.498
_diffrn_reflns_theta_min 2.099
_exptl_absorpt_coefficient_mu 0.911
_exptl_absorpt_correction_T_max 0.7718
_exptl_absorpt_correction_T_min 0.7411
_exptl_absorpt_correction_type psi-scan
_exptl_absorpt_process_details SADABS
_exptl_crystal_colour green
_exptl_crystal_colour_primary green
_exptl_crystal_density_diffrn 1.697
_exptl_crystal_description block
_exptl_crystal_F_000 2112
_exptl_crystal_recrystallization_method 'Slow diffusion'
_exptl_crystal_size_max 0.19
_exptl_crystal_size_mid 0.15
_exptl_crystal_size_min 0.1
_refine_diff_density_max 1.887
_refine_diff_density_min -0.535
_refine_diff_density_rms 0.156
_refine_ls_extinction_method none
_refine_ls_goodness_of_fit_ref 0.951
_refine_ls_hydrogen_treatment constr
_refine_ls_matrix_type full
_refine_ls_number_parameters 551
_refine_ls_number_reflns 7739
_refine_ls_number_restraints 0
_refine_ls_restrained_S_all 0.951
_refine_ls_R_factor_all 0.0954
_refine_ls_R_factor_gt 0.0603
_refine_ls_shift/su_max 0.001
_refine_ls_shift/su_mean 0.000
_refine_ls_structure_factor_coef Fsqd
_refine_ls_weighting_details 'w=1/[\s^2^(Fo^2^)+(0.0811P)^2^] where P=(Fo^2^+2Fc^2^)/3'
_refine_ls_weighting_scheme calc
_refine_ls_wR_factor_gt 0.1359
_refine_ls_wR_factor_ref 0.1501
_reflns_Friedel_coverage 0.000
_reflns_number_gt 5056
_reflns_number_total 7739
_reflns_threshold_expression 'I > 2\s(I)'
_cod_data_source_file c6dt04679g2.cif
_cod_data_source_block Compound4
_cod_depositor_comments 'Adding full bibliography for 7041845--7041850.cif.'
_cod_original_cell_volume 4187.6(8)
_cod_database_code 7041850
_shelx_space_group_comment
;
The symmetry employed for this shelxl refinement is uniquely defined
by the following loop, which should always be used as a source of
symmetry information in preference to the above space-group names.
They are only intended as comments.
;
_olex2_refinement_description
;
1. Fixed Uiso
 At 1.2 times of:
  All C(H) groups
 At 1.5 times of:
  All C(H,H,H) groups
2.a Aromatic/amide H refined with riding coordinates:
 C28(H28), C23(H23), C7(H7), C10(H10), C11(H11), C22(H22), C14(H14), C17(H17),
 C26(H26), C27(H27), C5(H5), C18(H18), C19(H19), C15(H15), C6(H6), C16(H16)
2.b Idealised Me refined as rotating group:
 C1S(H1SA,H1SB,H1SC)
;
_shelx_shelxl_version_number 2014/7
_olex2_submission_special_instructions 'No special instructions were received'

loop_
_space_group_symop_operation_xyz
'x, y, z'
'-x+1/2, y+1/2, -z+1/2'
'-x, -y, -z'
'x-1/2, -y-1/2, z-1/2'

loop_
_atom_site_label
_atom_site_type_symbol
_atom_site_fract_x
_atom_site_fract_y
_atom_site_fract_z
_atom_site_U_iso_or_equiv
_atom_site_adp_type
_atom_site_occupancy
_atom_site_site_symmetry_order
_atom_site_calc_flag
_atom_site_refinement_flags_posn
Ru2 Ru 0.32035(4) 0.96700(4) 0.16668(2) 0.02384(16) Uani 1 1 d .
Ru1 Ru 0.31041(4) 0.99933(4) 0.28377(2) 0.02172(15) Uani 1 1 d .
N2 N 0.4424(3) 0.8797(4) 0.2063(2) 0.0212(11) Uani 1 1 d .
C28 C 0.3122(5) 1.0122(5) 0.4262(3) 0.0312(16) Uani 1 1 d .
H28 H 0.2563 0.9727 0.4165 0.037 Uiso 1 1 calc R
O3 O 0.1421(4) 0.8638(4) 0.2767(2) 0.0464(14) Uani 1 1 d .
N6 N 0.4308(3) 1.0943(3) 0.2887(2) 0.0216(12) Uani 1 1 d .
N7 N 0.3533(4) 1.0383(4) 0.3814(2) 0.0257(12) Uani 1 1 d .
N1 N 0.4091(4) 0.8736(4) 0.3040(2) 0.0227(12) Uani 1 1 d .
C1 C 0.2262(5) 1.1040(5) 0.2594(3) 0.0238(14) Uani 1 1 d .
N5 N 0.4175(4) 1.0950(4) 0.1824(2) 0.0248(12) Uani 1 1 d .
C4 C 0.2393(5) 0.8573(5) 0.1587(3) 0.0278(15) Uani 1 1 d .
C2 C 0.2159(5) 1.0457(6) 0.1290(3) 0.0342(17) Uani 1 1 d .
C21 C 0.4622(4) 1.1309(4) 0.2399(3) 0.0204(13) Uani 1 1 d .
O1 O 0.1724(3) 1.1672(4) 0.2434(2) 0.0392(12) Uani 1 1 d .
O2 O 0.1516(3) 1.0920(4) 0.1046(2) 0.0436(13) Uani 1 1 d .
C8 C 0.5392(4) 0.7749(4) 0.2838(3) 0.0264(15) Uani 1 1 d .
C23 C 0.5516(4) 1.1925(5) 0.3566(3) 0.0273(15) Uani 1 1 d .
H23 H 0.5823 1.2108 0.3977 0.033 Uiso 1 1 calc R
C12 C 0.4961(4) 0.8514(4) 0.1668(3) 0.0234(14) Uani 1 1 d .
C9 C 0.4649(5) 0.8431(4) 0.2652(3) 0.0255(15) Uani 1 1 d .
C24 C 0.4732(4) 1.1283(4) 0.3460(3) 0.0224(14) Uani 1 1 d .
C25 C 0.4307(5) 1.0944(4) 0.3970(3) 0.0240(14) Uani 1 1 d .
C3 C 0.2064(5) 0.9153(5) 0.2793(3) 0.0294(15) Uani 1 1 d .
C7 C 0.5529(5) 0.7319(5) 0.3441(3) 0.0305(16) Uani 1 1 d .
H7 H 0.6031 0.6859 0.3584 0.037 Uiso 1 1 calc R
N3 N 0.3754(4) 0.9285(4) 0.0884(2) 0.0340(14) Uani 1 1 d .
O4 O 0.1883(3) 0.7914(4) 0.1530(2) 0.0423(13) Uani 1 1 d .
C10 C 0.5962(4) 0.7502(5) 0.2428(3) 0.0272(15) Uani 1 1 d .
H10 H 0.6490 0.7068 0.2554 0.033 Uiso 1 1 calc R
C20 C 0.5378(4) 1.1995(4) 0.2478(3) 0.0253(15) Uani 1 1 d .
C13 C 0.4612(5) 0.8843(5) 0.1020(3) 0.0317(16) Uani 1 1 d .
C11 C 0.5747(4) 0.7892(5) 0.1850(3) 0.0254(15) Uani 1 1 d .
H11 H 0.6131 0.7743 0.1569 0.031 Uiso 1 1 calc R
C22 C 0.5836(5) 1.2284(4) 0.3079(3) 0.0303(16) Uani 1 1 d .
H22 H 0.6363 1.2725 0.3146 0.036 Uiso 1 1 calc R
C14 C 0.5096(6) 0.8676(6) 0.0562(3) 0.051(2) Uani 1 1 d .
H14 H 0.5723 0.8419 0.0677 0.062 Uiso 1 1 calc R
C17 C 0.4441(5) 1.1343(5) 0.1333(3) 0.0324(16) Uani 1 1 d .
H17 H 0.4122 1.1126 0.0932 0.039 Uiso 1 1 calc R
N8 N 0.4267(5) 1.0969(5) 0.5037(3) 0.0486(18) Uani 1 1 d .
C26 C 0.4660(5) 1.1241(5) 0.4582(3) 0.0382(18) Uani 1 1 d .
H26 H 0.5206 1.1655 0.4675 0.046 Uiso 1 1 calc R
C27 C 0.3488(6) 1.0414(5) 0.4876(3) 0.0423(19) Uani 1 1 d .
H27 H 0.3173 1.0210 0.5186 0.051 Uiso 1 1 calc R
C5 C 0.4246(5) 0.8281(4) 0.3590(3) 0.0264(15) Uani 1 1 d .
H5 H 0.3846 0.8459 0.3857 0.032 Uiso 1 1 calc R
C18 C 0.5170(5) 1.2063(5) 0.1381(3) 0.0343(17) Uani 1 1 d .
H18 H 0.5335 1.2318 0.1021 0.041 Uiso 1 1 calc R
C19 C 0.5627(5) 1.2380(5) 0.1947(3) 0.0317(16) Uani 1 1 d .
H19 H 0.6118 1.2863 0.1988 0.038 Uiso 1 1 calc R
C15 C 0.3839(7) 0.9208(7) -0.0169(4) 0.070(3) Uani 1 1 d .
H15 H 0.3520 0.9284 -0.0591 0.084 Uiso 1 1 calc R
C6 C 0.4939(5) 0.7573(5) 0.3807(3) 0.0285(15) Uani 1 1 d .
H6 H 0.4999 0.7272 0.4202 0.034 Uiso 1 1 calc R
N4 N 0.4721(6) 0.8861(7) -0.0035(3) 0.076(3) Uani 1 1 d .
S2 S 0.77915(14) -0.00341(14) 0.19405(9) 0.0414(5) Uani 1 1 d .
F6 F 0.6377(3) -0.0006(3) 0.2470(2) 0.0571(13) Uani 1 1 d .
F4 F 0.7628(3) 0.0773(3) 0.2969(2) 0.0600(13) Uani 1 1 d .
F5 F 0.7577(3) -0.0843(4) 0.2968(2) 0.0651(14) Uani 1 1 d .
O8 O 0.7496(4) 0.0911(3) 0.1638(2) 0.0433(13) Uani 1 1 d .
O10 O 0.8800(3) -0.0084(4) 0.2184(3) 0.0502(14) Uani 1 1 d .
O9 O 0.7400(4) -0.0894(4) 0.1587(3) 0.0542(15) Uani 1 1 d .
C30 C 0.7336(5) -0.0021(6) 0.2617(4) 0.052(2) Uani 1 1 d .
C16 C 0.3370(5) 0.9463(6) 0.0282(3) 0.043(2) Uani 1 1 d .
H16 H 0.2764 0.9769 0.0166 0.052 Uiso 1 1 calc R
S1 S 0.27519(16) 1.27371(17) 0.02098(9) 0.0546(6) Uani 1 1 d .
O6 O 0.3116(4) 1.3022(4) 0.0838(2) 0.0480(14) Uani 1 1 d .
O7 O 0.2956(4) 1.1726(4) 0.0054(2) 0.0662(19) Uani 1 1 d .
F2 F 0.4364(4) 1.3280(4) -0.0035(2) 0.0899(19) Uani 1 1 d .
O5 O 0.1796(4) 1.3056(4) -0.0040(2) 0.0638(17) Uani 1 1 d .
F1 F 0.3343(4) 1.4471(4) -0.0115(3) 0.0887(19) Uani 1 1 d .
F3 F 0.3171(5) 1.3317(5) -0.0813(2) 0.108(2) Uani 1 1 d .
C29 C 0.3435(8) 1.3493(7) -0.0210(4) 0.068(3) Uani 1 1 d .
C2S C 0.4257(7) 1.5878(8) 0.1187(5) 0.069(3) Uani 1 1 d .
N1S N 0.3784(7) 1.6564(7) 0.1071(5) 0.091(3) Uani 1 1 d .
C1S C 0.4837(7) 1.5026(7) 0.1328(5) 0.070(3) Uani 1 1 d .
H1SA H 0.5192 1.4928 0.1007 0.105 Uiso 1 1 calc GR
H1SB H 0.4442 1.4436 0.1346 0.105 Uiso 1 1 calc GR
H1SC H 0.5281 1.5119 0.1730 0.105 Uiso 1 1 calc GR

loop_
_atom_site_aniso_label
_atom_site_aniso_U_11
_atom_site_aniso_U_22
_atom_site_aniso_U_33
_atom_site_aniso_U_23
_atom_site_aniso_U_13
_atom_site_aniso_U_12
Ru2 0.0232(3) 0.0221(3) 0.0234(3) -0.0020(2) -0.0003(2) 0.0028(2)
Ru1 0.0214(3) 0.0187(3) 0.0237(3) -0.0004(2) 0.0025(2) -0.0001(2)
N2 0.020(3) 0.018(3) 0.022(3) -0.004(2) 0.000(2) 0.002(2)
C28 0.037(4) 0.022(4) 0.036(4) 0.000(3) 0.012(3) -0.001(3)
O3 0.041(3) 0.053(4) 0.043(3) -0.004(3) 0.007(2) -0.022(3)
N6 0.023(3) 0.017(3) 0.020(3) 0.001(2) -0.003(2) 0.005(2)
N7 0.030(3) 0.019(3) 0.027(3) 0.003(2) 0.006(2) 0.000(2)
N1 0.028(3) 0.014(3) 0.025(3) -0.002(2) 0.004(2) -0.003(2)
C1 0.029(4) 0.020(4) 0.020(3) -0.003(3) -0.002(3) -0.002(3)
N5 0.033(3) 0.017(3) 0.023(3) 0.002(2) 0.004(2) 0.004(2)
C4 0.021(4) 0.027(4) 0.033(4) 0.003(3) 0.003(3) 0.006(3)
C2 0.033(4) 0.045(5) 0.023(4) -0.006(3) 0.003(3) -0.007(4)
C21 0.020(3) 0.017(3) 0.021(3) 0.002(3) 0.000(3) 0.006(3)
O1 0.035(3) 0.036(3) 0.042(3) 0.004(2) 0.001(2) 0.015(2)
O2 0.036(3) 0.048(3) 0.039(3) 0.000(2) -0.006(2) 0.022(3)
C8 0.025(4) 0.019(3) 0.034(4) 0.001(3) 0.006(3) -0.001(3)
C23 0.028(4) 0.022(4) 0.029(4) -0.006(3) 0.000(3) -0.003(3)
C12 0.022(4) 0.018(3) 0.030(4) 0.002(3) 0.005(3) 0.002(3)
C9 0.030(4) 0.018(3) 0.028(4) 0.003(3) 0.005(3) -0.004(3)
C24 0.022(3) 0.019(3) 0.025(3) 0.003(3) 0.002(3) 0.004(3)
C25 0.032(4) 0.016(3) 0.023(3) 0.002(3) 0.003(3) 0.005(3)
C3 0.032(4) 0.024(4) 0.032(4) -0.003(3) 0.005(3) -0.006(3)
C7 0.038(4) 0.017(4) 0.030(4) 0.005(3) -0.003(3) 0.002(3)
N3 0.037(4) 0.032(3) 0.029(3) -0.001(3) 0.000(3) 0.010(3)
O4 0.035(3) 0.030(3) 0.055(3) -0.006(2) -0.002(2) -0.006(2)
C10 0.020(4) 0.021(4) 0.038(4) 0.000(3) 0.001(3) 0.005(3)
C20 0.027(4) 0.012(3) 0.035(4) 0.005(3) 0.003(3) 0.005(3)
C13 0.030(4) 0.033(4) 0.033(4) 0.002(3) 0.010(3) 0.007(3)
C11 0.024(4) 0.024(4) 0.028(4) -0.005(3) 0.004(3) -0.004(3)
C22 0.032(4) 0.012(3) 0.045(4) 0.001(3) 0.004(3) -0.001(3)
C14 0.064(6) 0.061(6) 0.031(4) 0.011(4) 0.015(4) 0.040(5)
C17 0.041(4) 0.032(4) 0.026(4) 0.002(3) 0.010(3) 0.007(3)
N8 0.072(5) 0.043(4) 0.031(4) -0.007(3) 0.013(3) -0.022(4)
C26 0.050(5) 0.027(4) 0.037(4) -0.004(3) 0.009(4) -0.012(3)
C27 0.059(5) 0.037(4) 0.036(4) 0.000(3) 0.022(4) -0.004(4)
C5 0.033(4) 0.014(3) 0.031(4) -0.006(3) 0.005(3) -0.002(3)
C18 0.043(5) 0.026(4) 0.036(4) 0.007(3) 0.013(3) 0.003(3)
C19 0.026(4) 0.022(4) 0.047(5) 0.003(3) 0.010(3) 0.000(3)
C15 0.085(7) 0.092(7) 0.026(5) 0.008(4) 0.000(4) 0.052(6)
C6 0.039(4) 0.017(4) 0.029(4) 0.004(3) 0.008(3) 0.003(3)
N4 0.091(6) 0.111(7) 0.027(4) 0.008(4) 0.015(4) 0.062(5)
S2 0.0469(12) 0.0285(10) 0.0453(11) -0.0034(8) 0.0032(9) -0.0020(9)
F6 0.036(3) 0.035(3) 0.100(4) -0.008(2) 0.016(3) 0.005(2)
F4 0.050(3) 0.053(3) 0.078(3) -0.021(3) 0.016(3) -0.014(2)
F5 0.058(3) 0.054(3) 0.084(4) 0.023(3) 0.017(3) 0.011(2)
O8 0.044(3) 0.032(3) 0.049(3) 0.006(2) 0.002(2) -0.001(2)
O10 0.025(3) 0.055(4) 0.071(4) -0.001(3) 0.013(3) 0.004(2)
O9 0.052(4) 0.039(3) 0.075(4) -0.028(3) 0.021(3) -0.016(3)
C30 0.028(4) 0.042(5) 0.083(6) -0.003(5) 0.006(4) 0.017(4)
C16 0.041(5) 0.054(5) 0.031(4) 0.002(4) 0.002(3) 0.025(4)
S1 0.0632(15) 0.0555(14) 0.0372(12) -0.0095(10) -0.0048(10) 0.0329(11)
O6 0.058(4) 0.050(3) 0.033(3) -0.004(2) 0.005(3) 0.021(3)
O7 0.078(5) 0.056(4) 0.053(4) -0.017(3) -0.011(3) 0.038(3)
F2 0.092(5) 0.102(5) 0.088(4) 0.025(3) 0.044(4) 0.051(4)
O5 0.066(4) 0.066(4) 0.046(3) -0.010(3) -0.015(3) 0.036(3)
F1 0.102(5) 0.084(4) 0.098(4) 0.025(3) 0.061(4) 0.045(4)
F3 0.153(6) 0.134(6) 0.043(3) 0.021(3) 0.034(4) 0.089(5)
C29 0.095(8) 0.077(7) 0.039(5) 0.011(5) 0.030(5) 0.052(6)
C2S 0.048(6) 0.055(7) 0.097(8) -0.019(6) 0.003(5) -0.011(5)
N1S 0.074(7) 0.065(6) 0.131(8) -0.005(6) 0.016(6) -0.023(5)
C1S 0.075(7) 0.066(7) 0.069(7) 0.000(5) 0.015(5) -0.012(5)

loop_
_atom_type_symbol
_atom_type_description
_atom_type_scat_dispersion_real
_atom_type_scat_dispersion_imag
_atom_type_scat_source
C C 0.0033 0.0016 'International Tables Vol C Tables 4.2.6.8 and 6.1.1.4'
H H 0.0000 0.0000 'International Tables Vol C Tables 4.2.6.8 and 6.1.1.4'
N N 0.0061 0.0033 'International Tables Vol C Tables 4.2.6.8 and 6.1.1.4'
O O 0.0106 0.0060 'International Tables Vol C Tables 4.2.6.8 and 6.1.1.4'
Ru Ru -1.2594 0.8363 'International Tables Vol C Tables 4.2.6.8 and 6.1.1.4'
F F 0.0171 0.0103 'International Tables Vol C Tables 4.2.6.8 and 6.1.1.4'
S S 0.1246 0.1234 'International Tables Vol C Tables 4.2.6.8 and 6.1.1.4'

loop_
_geom_angle_atom_site_label_1
_geom_angle_atom_site_label_2
_geom_angle_atom_site_label_3
_geom_angle
N2 Ru2 Ru1 85.03(13)
N2 Ru2 N5 85.29(18)
N2 Ru2 N3 76.88(19)
N5 Ru2 Ru1 84.05(13)
C4 Ru2 Ru1 92.6(2)
C4 Ru2 N2 93.2(2)
C4 Ru2 N5 176.4(2)
C4 Ru2 C2 88.3(3)
C4 Ru2 N3 94.6(3)
C2 Ru2 Ru1 97.1(2)
C2 Ru2 N2 177.3(2)
C2 Ru2 N5 93.3(3)
C2 Ru2 N3 100.8(2)
N3 Ru2 Ru1 160.87(15)
N3 Ru2 N5 88.3(2)
N6 Ru1 Ru2 85.31(13)
N6 Ru1 N7 76.42(19)
N6 Ru1 N1 87.50(18)
N7 Ru1 Ru2 160.15(14)
N7 Ru1 N1 87.46(19)
N1 Ru1 Ru2 84.01(13)
C1 Ru1 Ru2 91.02(18)
C1 Ru1 N6 92.5(2)
C1 Ru1 N7 97.4(2)
C1 Ru1 N1 175.0(2)
C1 Ru1 C3 88.1(3)
C3 Ru1 Ru2 94.4(2)
C3 Ru1 N6 179.3(2)
C3 Ru1 N7 103.8(2)
C3 Ru1 N1 91.9(2)
C12 N2 Ru2 115.7(4)
C12 N2 C9 118.3(5)
C9 N2 Ru2 125.7(4)
N7 C28 H28 119.2
N7 C28 C27 121.7(7)
C27 C28 H28 119.2
C21 N6 Ru1 126.3(4)
C24 N6 Ru1 115.7(4)
C24 N6 C21 117.6(5)
C28 N7 Ru1 127.8(4)
C28 N7 C25 117.1(5)
C25 N7 Ru1 115.2(4)
C9 N1 Ru1 123.5(4)
C5 N1 Ru1 120.1(4)
C5 N1 C9 116.1(5)
O1 C1 Ru1 178.3(6)
C21 N5 Ru2 124.6(4)
C17 N5 Ru2 118.1(4)
C17 N5 C21 116.9(6)
O4 C4 Ru2 178.6(6)
O2 C2 Ru2 178.1(6)
N6 C21 N5 116.0(5)
N6 C21 C20 121.9(5)
N5 C21 C20 122.0(6)
C9 C8 C7 118.0(6)
C9 C8 C10 119.4(6)
C10 C8 C7 122.5(6)
C24 C23 H23 120.1
C22 C23 H23 120.1
C22 C23 C24 119.7(6)
N2 C12 C13 115.4(5)
N2 C12 C11 122.3(6)
C11 C12 C13 122.1(6)
N2 C9 N1 116.8(6)
N2 C9 C8 121.0(6)
N1 C9 C8 122.2(6)
N6 C24 C23 122.5(6)
N6 C24 C25 115.9(5)
C23 C24 C25 121.6(5)
N7 C25 C24 116.7(5)
N7 C25 C26 120.9(6)
C26 C25 C24 122.3(6)
O3 C3 Ru1 179.7(7)
C8 C7 H7 120.3
C6 C7 C8 119.5(6)
C6 C7 H7 120.3
C13 N3 Ru2 115.0(4)
C16 N3 Ru2 128.2(5)
C16 N3 C13 116.7(6)
C8 C10 H10 120.6
C11 C10 C8 118.9(6)
C11 C10 H10 120.6
C22 C20 C21 118.9(6)
C22 C20 C19 122.7(6)
C19 C20 C21 118.4(6)
N3 C13 C12 116.0(6)
N3 C13 C14 120.4(6)
C14 C13 C12 123.5(6)
C12 C11 H11 120.0
C10 C11 C12 119.9(6)
C10 C11 H11 120.0
C23 C22 C20 119.1(6)
C23 C22 H22 120.4
C20 C22 H22 120.4
C13 C14 H14 118.6
N4 C14 C13 122.7(7)
N4 C14 H14 118.6
N5 C17 H17 118.2
N5 C17 C18 123.7(6)
C18 C17 H17 118.2
C26 N8 C27 116.1(6)
C25 C26 H26 118.6
N8 C26 C25 122.8(7)
N8 C26 H26 118.6
C28 C27 H27 119.2
N8 C27 C28 121.5(7)
N8 C27 H27 119.2
N1 C5 H5 117.1
N1 C5 C6 125.7(6)
C6 C5 H5 117.1
C17 C18 H18 120.6
C19 C18 C17 118.8(6)
C19 C18 H18 120.6
C20 C19 H19 120.0
C18 C19 C20 120.0(6)
C18 C19 H19 120.0
N4 C15 H15 118.8
N4 C15 C16 122.5(7)
C16 C15 H15 118.8
C7 C6 C5 118.2(6)
C7 C6 H6 120.9
C5 C6 H6 120.9
C15 N4 C14 115.9(7)
O8 S2 C30 104.8(3)
O10 S2 O8 112.4(3)
O10 S2 C30 103.2(4)
O9 S2 O8 114.0(3)
O9 S2 O10 114.1(3)
O9 S2 C30 107.1(4)
F6 C30 S2 111.1(6)
F4 C30 S2 112.0(6)
F4 C30 F6 107.5(6)
F4 C30 F5 107.9(7)
F5 C30 S2 112.5(5)
F5 C30 F6 105.5(7)
N3 C16 C15 121.1(7)
N3 C16 H16 119.4
C15 C16 H16 119.4
O6 S1 O7 115.7(3)
O6 S1 O5 114.0(3)
O6 S1 C29 103.3(4)
O7 S1 C29 103.4(4)
O5 S1 O7 114.8(4)
O5 S1 C29 103.3(4)
F2 C29 S1 111.4(6)
F1 C29 S1 112.1(6)
F1 C29 F2 106.9(9)
F3 C29 S1 110.8(8)
F3 C29 F2 106.9(7)
F3 C29 F1 108.5(7)
N1S C2S C1S 179.6(13)
C2S C1S H1SA 109.5
C2S C1S H1SB 109.5
C2S C1S H1SC 109.5
H1SA C1S H1SB 109.5
H1SA C1S H1SC 109.5
H1SB C1S H1SC 109.5

loop_
_geom_bond_atom_site_label_1
_geom_bond_atom_site_label_2
_geom_bond_distance
Ru2 Ru1 2.6714(8)
Ru2 N2 2.133(5)
Ru2 N5 2.192(5)
Ru2 C4 1.862(7)
Ru2 C2 1.876(8)
Ru2 N3 2.137(5)
Ru1 N6 2.142(5)
Ru1 N7 2.174(5)
Ru1 N1 2.186(5)
Ru1 C1 1.853(6)
Ru1 C3 1.866(7)
N2 C12 1.355(7)
N2 C9 1.362(7)
C28 H28 0.9500
C28 N7 1.319(8)
C28 C27 1.400(9)
O3 C3 1.150(8)
N6 C21 1.360(7)
N6 C24 1.357(7)
N7 C25 1.329(8)
N1 C9 1.374(8)
N1 C5 1.336(8)
C1 O1 1.150(7)
N5 C21 1.377(7)
N5 C17 1.344(8)
C4 O4 1.139(7)
C2 O2 1.146(8)
C21 C20 1.409(8)
C8 C9 1.399(9)
C8 C7 1.427(9)
C8 C10 1.404(9)
C23 H23 0.9500
C23 C24 1.400(8)
C23 C22 1.359(9)
C12 C13 1.478(9)
C12 C11 1.394(8)
C24 C25 1.479(8)
C25 C26 1.393(9)
C7 H7 0.9500
C7 C6 1.352(9)
N3 C13 1.349(8)
N3 C16 1.344(8)
C10 H10 0.9500
C10 C11 1.352(8)
C20 C22 1.400(9)
C20 C19 1.407(9)
C13 C14 1.381(9)
C11 H11 0.9500
C22 H22 0.9500
C14 H14 0.9500
C14 N4 1.335(9)
C17 H17 0.9500
C17 C18 1.416(9)
N8 C26 1.321(9)
N8 C27 1.331(9)
C26 H26 0.9500
C27 H27 0.9500
C5 H5 0.9500
C5 C6 1.383(9)
C18 H18 0.9500
C18 C19 1.346(9)
C19 H19 0.9500
C15 H15 0.9500
C15 N4 1.329(10)
C15 C16 1.376(10)
C6 H6 0.9500
S2 O8 1.448(5)
S2 O10 1.440(5)
S2 O9 1.432(5)
S2 C30 1.776(9)
F6 C30 1.355(8)
F4 C30 1.327(9)
F5 C30 1.344(9)
C16 H16 0.9500
S1 O6 1.423(5)
S1 O7 1.442(5)
S1 O5 1.435(6)
S1 C29 1.816(10)
F2 C29 1.345(10)
F1 C29 1.334(10)
F3 C29 1.326(9)
C2S N1S 1.138(12)
C2S C1S 1.408(13)
C1S H1SA 0.9800
C1S H1SB 0.9800
C1S H1SC 0.9800

loop_
_geom_torsion_atom_site_label_1
_geom_torsion_atom_site_label_2
_geom_torsion_atom_site_label_3
_geom_torsion_atom_site_label_4
_geom_torsion
Ru2 N2 C12 C13 -0.7(7)
Ru2 N2 C12 C11 -176.0(5)
Ru2 N2 C9 N1 -7.0(7)
Ru2 N2 C9 C8 170.7(4)
Ru2 N5 C21 N6 -11.5(7)
Ru2 N5 C21 C20 166.9(4)
Ru2 N5 C17 C18 -169.9(5)
Ru2 N3 C13 C12 11.4(8)
Ru2 N3 C13 C14 -171.6(6)
Ru2 N3 C16 C15 176.7(6)
Ru1 N6 C21 N5 -6.8(7)
Ru1 N6 C21 C20 174.8(4)
Ru1 N6 C24 C23 -178.9(5)
Ru1 N6 C24 C25 0.4(6)
Ru1 N7 C25 C24 4.1(7)
Ru1 N7 C25 C26 -179.6(5)
Ru1 N1 C9 N2 -14.0(7)
Ru1 N1 C9 C8 168.2(4)
Ru1 N1 C5 C6 -170.8(5)
N2 C12 C13 N3 -7.1(9)
N2 C12 C13 C14 175.9(7)
N2 C12 C11 C10 4.0(9)
C28 N7 C25 C24 -176.4(5)
C28 N7 C25 C26 -0.1(9)
N6 C21 C20 C22 2.0(9)
N6 C21 C20 C19 -176.6(5)
N6 C24 C25 N7 -3.1(8)
N6 C24 C25 C26 -179.3(6)
N7 C28 C27 N8 0.2(11)
N7 C25 C26 N8 1.6(10)
N1 C5 C6 C7 1.1(10)
N5 C21 C20 C22 -176.3(5)
N5 C21 C20 C19 5.1(9)
N5 C17 C18 C19 -0.2(10)
C21 N6 C24 C23 -5.1(8)
C21 N6 C24 C25 174.2(5)
C21 N5 C17 C18 2.7(9)
C21 C20 C22 C23 -2.5(9)
C21 C20 C19 C18 -2.5(9)
C8 C7 C6 C5 -3.0(9)
C8 C10 C11 C12 -1.1(9)
C23 C24 C25 N7 176.3(6)
C23 C24 C25 C26 0.0(9)
C12 N2 C9 N1 179.8(5)
C12 N2 C9 C8 -2.4(8)
C12 C13 C14 N4 171.2(8)
C9 N2 C12 C13 173.1(5)
C9 N2 C12 C11 -2.2(9)
C9 N1 C5 C6 3.1(9)
C9 C8 C7 C6 0.7(9)
C9 C8 C10 C11 -3.3(9)
C24 N6 C21 N5 -179.8(5)
C24 N6 C21 C20 1.8(8)
C24 C23 C22 C20 -0.7(9)
C24 C25 C26 N8 177.6(6)
C7 C8 C9 N2 -173.9(5)
C7 C8 C9 N1 3.8(9)
C7 C8 C10 C11 175.7(6)
N3 C13 C14 N4 -5.6(13)
C10 C8 C9 N2 5.2(9)
C10 C8 C9 N1 -177.1(5)
C10 C8 C7 C6 -178.4(6)
C13 C12 C11 C10 -171.0(6)
C13 N3 C16 C15 -0.4(12)
C13 C14 N4 C15 -0.8(14)
C11 C12 C13 N3 168.2(6)
C11 C12 C13 C14 -8.7(11)
C22 C23 C24 N6 4.6(9)
C22 C23 C24 C25 -174.6(6)
C22 C20 C19 C18 179.0(6)
C17 N5 C21 N6 176.5(5)
C17 N5 C21 C20 -5.1(8)
C17 C18 C19 C20 0.1(10)
C26 N8 C27 C28 1.1(11)
C27 C28 N7 Ru1 178.8(5)
C27 C28 N7 C25 -0.7(9)
C27 N8 C26 C25 -2.0(11)
C5 N1 C9 N2 172.3(5)
C5 N1 C9 C8 -5.5(8)
C19 C20 C22 C23 176.0(6)
N4 C15 C16 N3 -6.2(15)
O8 S2 C30 F6 64.1(6)
O8 S2 C30 F4 -56.2(6)
O8 S2 C30 F5 -177.9(5)
O10 S2 C30 F6 -178.0(5)
O10 S2 C30 F4 61.7(6)
O10 S2 C30 F5 -60.1(6)
O9 S2 C30 F6 -57.3(6)
O9 S2 C30 F4 -177.6(5)
O9 S2 C30 F5 60.6(7)
C16 N3 C13 C12 -171.1(6)
C16 N3 C13 C14 5.9(10)
C16 C15 N4 C14 6.5(15)
O6 S1 C29 F2 61.6(7)
O6 S1 C29 F1 -58.2(7)
O6 S1 C29 F3 -179.6(5)
O7 S1 C29 F2 -59.4(7)
O7 S1 C29 F1 -179.2(6)
O7 S1 C29 F3 59.4(7)
O5 S1 C29 F2 -179.4(6)
O5 S1 C29 F1 60.9(8)
O5 S1 C29 F3 -60.5(6)

loop_
_smtbx_masks_void_nr
_smtbx_masks_void_average_x
_smtbx_masks_void_average_y
_smtbx_masks_void_average_z
_smtbx_masks_void_volume
_smtbx_masks_void_count_electrons
1 0.000 0.000 0.000 333.5 59.5
2 0.500 0.500 0.500 333.5 59.5
